data_4329542
loop_
_publ_author_name
'Juan Diwu'
'Daniel J. Grant'
'Shuao Wang'
'Laura Gagliardi'
'Thomas E. Albrecht-Schmitt'

_publ_section_title
;
 Periodic Trends in Lanthanide and Actinide Phosphonates: Discontinuity
 between Plutonium and Americium
;
_journal_name_full 'Inorganic Chemistry'
_journal_page_first 6906
_journal_page_last 6915
_journal_paper_doi 10.1021/ic300742p
_journal_volume 51
_journal_year 2012
_chemical_formula_moiety NaTb[CH2(PO3)2](H2O)
_chemical_formula_sum 'C H2 Na O7 P2 Tb'
_chemical_formula_weight 369.88
_chemical_name_common 'sodium terbium methylenediphosphonate'
_chemical_name_systematic
; 
 ? 
;
_space_group_IT_number 14
_symmetry_cell_setting monoclinic
_symmetry_space_group_name_Hall '-P 2ybc'
_symmetry_space_group_name_H-M 'P 1 21/c 1'
_atom_sites_solution_hydrogens geom
_atom_sites_solution_primary direct
_atom_sites_solution_secondary difmap
_audit_creation_method SHELXL-97
_cell_angle_alpha 90.00
_cell_angle_beta 90.435(2)
_cell_angle_gamma 90.00
_cell_formula_units_Z 4
_cell_length_a 6.6773(12)
_cell_length_b 15.035(3)
_cell_length_c 6.6572(12)
_cell_measurement_reflns_used 1532
_cell_measurement_temperature 296(2)
_cell_measurement_theta_max 27.51
_cell_measurement_theta_min 2.71
_cell_volume 668.3(2)
_computing_cell_refinement 'SMART SAINT'
_computing_data_collection SMART
_computing_data_reduction SAINT
_computing_molecular_graphics 'SHELXP-97 (Sheldrick, 1997)'
_computing_publication_material 'SHELCIF-97 (Sheldrick, 2000)'
_computing_structure_refinement 'SHELXL-97 (Sheldrick, 1997)'
_computing_structure_solution 'SHELXS-97 (Sheldrick, 1990)'
_diffrn_ambient_temperature 296(2)
_diffrn_detector_area_resol_mean 0
_diffrn_measured_fraction_theta_full 0.988
_diffrn_measured_fraction_theta_max 0.988
_diffrn_measurement_device_type 'Bruker APEXII'
_diffrn_measurement_method '0.5 wide w/ exposures'
_diffrn_radiation_monochromator 'Quazar optics'
_diffrn_radiation_source 'Imus microdocused'
_diffrn_radiation_type MoK\a
_diffrn_radiation_wavelength 0.71073
_diffrn_reflns_av_R_equivalents 0.0409
_diffrn_reflns_av_sigmaI/netI 0.0363
_diffrn_reflns_limit_h_max 8
_diffrn_reflns_limit_h_min -8
_diffrn_reflns_limit_k_max 19
_diffrn_reflns_limit_k_min -19
_diffrn_reflns_limit_l_max 8
_diffrn_reflns_limit_l_min -8
_diffrn_reflns_number 6456
_diffrn_reflns_theta_full 27.54
_diffrn_reflns_theta_max 27.54
_diffrn_reflns_theta_min 2.71
_exptl_absorpt_coefficient_mu 11.118
_exptl_absorpt_correction_T_max 0.875
_exptl_absorpt_correction_T_min 0.733
_exptl_absorpt_correction_type numerical
_exptl_absorpt_process_details shelxprep
_exptl_crystal_colour needle
_exptl_crystal_density_diffrn 3.676
_exptl_crystal_density_meas ?
_exptl_crystal_description colorless
_exptl_crystal_F_000 680
_exptl_crystal_size_max 0.036
_exptl_crystal_size_mid 0.024
_exptl_crystal_size_min 0.012
_refine_diff_density_max 1.072
_refine_diff_density_min -1.820
_refine_diff_density_rms 0.235
_refine_ls_extinction_method none
_refine_ls_goodness_of_fit_ref 1.016
_refine_ls_hydrogen_treatment mixed
_refine_ls_matrix_type full
_refine_ls_number_parameters 109
_refine_ls_number_reflns 1532
_refine_ls_number_restraints 42
_refine_ls_restrained_S_all 1.007
_refine_ls_R_factor_all 0.0357
_refine_ls_R_factor_gt 0.0279
_refine_ls_shift/su_max 0.001
_refine_ls_shift/su_mean 0.000
_refine_ls_structure_factor_coef Fsqd
_refine_ls_weighting_details 'calc w=1/[\s^2^(Fo^2^)+(0.0434P)^2^+1.2513P] where P=(Fo^2^+2Fc^2^)/3'
_refine_ls_weighting_scheme calc
_refine_ls_wR_factor_gt 0.0704
_refine_ls_wR_factor_ref 0.0737
_reflns_number_gt 1315
_reflns_number_total 1532
_reflns_threshold_expression >2sigma(I)
_cod_data_source_file ic300742p_si_002_14.cif
_cod_data_source_block NaTbC1P2
_cod_depositor_comments
;
The following automatic conversions were performed:

'_exptl_crystal_density_meas' value 'n/a' was changed to '?' - the
value is perceived as not measured.

Automatic conversion script
Id: cif_fix_values 3008 2015-01-20 13:52:24Z robertas 
;
_cod_database_code 4329542

loop_
_symmetry_equiv_pos_as_xyz
'x, y, z'
'-x, y+1/2, -z+1/2'
'-x, -y, -z'
'x, -y-1/2, z-1/2'

loop_
_atom_site_label
_atom_site_type_symbol
_atom_site_fract_x
_atom_site_fract_y
_atom_site_fract_z
_atom_site_U_iso_or_equiv
_atom_site_adp_type
_atom_site_occupancy
_atom_site_symmetry_multiplicity
_atom_site_calc_flag
_atom_site_refinement_flags
Tb1 Tb 0.32731(4) 0.400375(17) 0.10134(4) 0.01122(11) Uani 1 1 d .
P2 P 0.1773(2) 0.59503(9) 0.1345(2) 0.0086(3) Uani 1 1 d .
P1 P 0.4715(2) 0.33884(9) -0.3953(2) 0.0087(3) Uani 1 1 d .
Na1 Na 0.1960(4) 0.52756(17) -0.3637(4) 0.0187(6) Uani 1 1 d .
O7 O 0.3545(6) 0.3971(3) -0.2511(7) 0.0142(9) Uani 1 1 d U
O6 O 0.6713(6) 0.4388(3) 0.0230(6) 0.0131(9) Uani 1 1 d U
O5 O 0.3737(6) 0.2521(3) 0.0703(6) 0.0153(9) Uani 1 1 d U
O4 O 0.0093(6) 0.3679(3) -0.0332(6) 0.0157(9) Uani 1 1 d U
O3 O 0.1391(6) 0.5170(3) 0.2752(6) 0.0142(9) Uani 1 1 d U
O2 O 0.5074(6) 0.3864(3) 0.4054(6) 0.0128(9) Uani 1 1 d U
O1 O 0.0713(7) 0.3317(3) 0.3515(7) 0.0204(10) Uani 1 1 d U
C1 C 0.7134(9) 0.3160(4) -0.2786(9) 0.0108(12) Uani 1 1 d .
H1A H 0.6988 0.2648 -0.1912 0.013 Uiso 1 1 calc R
H1B H 0.8065 0.2997 -0.3834 0.013 Uiso 1 1 calc R

loop_
_atom_site_aniso_label
_atom_site_aniso_U_11
_atom_site_aniso_U_22
_atom_site_aniso_U_33
_atom_site_aniso_U_23
_atom_site_aniso_U_13
_atom_site_aniso_U_12
Tb1 0.00916(17) 0.01401(17) 0.01047(17) 0.00021(11) -0.00162(11) 0.00079(11)
P2 0.0043(7) 0.0129(7) 0.0086(7) 0.0006(5) -0.0018(6) -0.0001(5)
P1 0.0075(7) 0.0115(6) 0.0069(7) 0.0002(5) -0.0015(6) -0.0011(6)
Na1 0.0131(13) 0.0274(13) 0.0155(13) 0.0065(10) -0.0053(10) -0.0060(10)
O7 0.012(2) 0.018(2) 0.012(2) -0.0007(16) -0.0012(16) 0.0042(16)
O6 0.0085(19) 0.0192(19) 0.0117(19) -0.0038(16) 0.0035(16) -0.0001(16)
O5 0.017(2) 0.0111(18) 0.018(2) 0.0008(16) -0.0036(17) 0.0037(16)
O4 0.011(2) 0.0187(19) 0.017(2) -0.0001(17) -0.0086(17) 0.0005(17)
O3 0.014(2) 0.0155(19) 0.013(2) 0.0021(16) -0.0013(16) -0.0040(16)
O2 0.013(2) 0.0181(19) 0.0077(19) 0.0014(15) -0.0014(16) -0.0043(16)
O1 0.018(2) 0.023(2) 0.021(2) 0.0038(18) -0.0015(18) -0.0026(18)
C1 0.009(3) 0.011(3) 0.012(3) -0.003(2) -0.002(2) 0.001(2)

loop_
_atom_type_symbol
_atom_type_description
_atom_type_scat_dispersion_real
_atom_type_scat_dispersion_imag
_atom_type_scat_source
C C 0.0033 0.0016 'International Tables Vol C Tables 4.2.6.8 and 6.1.1.4'
O O 0.0106 0.0060 'International Tables Vol C Tables 4.2.6.8 and 6.1.1.4'
Na Na 0.0362 0.0249 'International Tables Vol C Tables 4.2.6.8 and 6.1.1.4'
P P 0.1023 0.0942 'International Tables Vol C Tables 4.2.6.8 and 6.1.1.4'
Tb Tb -0.1723 4.1537 'International Tables Vol C Tables 4.2.6.8 and 6.1.1.4'
H H 0.0000 0.0000 'International Tables Vol C Tables 4.2.6.8 and 6.1.1.4'

loop_
_geom_angle_atom_site_label_1
_geom_angle_atom_site_label_2
_geom_angle_atom_site_label_3
_geom_angle
_geom_angle_site_symmetry_1
_geom_angle_site_symmetry_3
O5 Tb1 O4 83.36(14) . .
O5 Tb1 O2 85.47(14) . .
O4 Tb1 O2 139.73(15) . .
O5 Tb1 O7 82.92(14) . .
O4 Tb1 O7 72.07(15) . .
O2 Tb1 O7 144.22(15) . .
O5 Tb1 O6 94.85(15) . .
O4 Tb1 O6 145.17(15) . .
O2 Tb1 O6 74.24(14) . .
O7 Tb1 O6 73.19(14) . .
O5 Tb1 O3 145.02(15) . .
O4 Tb1 O3 82.17(14) . .
O2 Tb1 O3 85.32(14) . .
O7 Tb1 O3 121.91(13) . .
O6 Tb1 O3 114.82(14) . .
O5 Tb1 O6 154.51(15) . 3_665
O4 Tb1 O6 94.51(14) . 3_665
O2 Tb1 O6 111.07(13) . 3_665
O7 Tb1 O6 72.35(13) . 3_665
O6 Tb1 O6 72.52(15) . 3_665
O3 Tb1 O6 58.62(13) . 3_665
O5 Tb1 O1 76.04(15) . .
O4 Tb1 O1 64.31(15) . .
O2 Tb1 O1 75.46(14) . .
O7 Tb1 O1 133.12(14) . .
O6 Tb1 O1 148.94(14) . .
O3 Tb1 O1 68.99(13) . .
O6 Tb1 O1 125.83(13) 3_665 .
O5 Tb1 P2 169.01(11) . .
O4 Tb1 P2 86.09(11) . .
O2 Tb1 P2 100.72(10) . .
O7 Tb1 P2 96.79(10) . .
O6 Tb1 P2 95.58(10) . .
O3 Tb1 P2 28.93(10) . .
O6 Tb1 P2 29.81(10) 3_665 .
O1 Tb1 P2 96.58(10) . .
O5 Tb1 Na1 117.41(11) . .
O4 Tb1 Na1 65.47(11) . .
O2 Tb1 Na1 150.73(10) . .
O7 Tb1 Na1 37.34(10) . .
O6 Tb1 Na1 85.22(11) . .
O3 Tb1 Na1 84.67(10) . .
O6 Tb1 Na1 41.33(10) 3_665 .
O1 Tb1 Na1 125.49(10) . .
P2 Tb1 Na1 60.16(5) . .
O5 Tb1 Na1 102.09(11) . 3_665
O4 Tb1 Na1 172.61(12) . 3_665
O2 Tb1 Na1 37.39(11) . 3_665
O7 Tb1 Na1 113.30(11) . 3_665
O6 Tb1 Na1 40.21(10) . 3_665
O3 Tb1 Na1 90.56(10) . 3_665
O6 Tb1 Na1 82.72(10) 3_665 3_665
O1 Tb1 Na1 111.86(11) . 3_665
P2 Tb1 Na1 88.16(5) . 3_665
Na1 Tb1 Na1 115.33(4) . 3_665
O5 Tb1 Tb1 128.67(12) . 3_665
O4 Tb1 Tb1 123.09(11) . 3_665
O2 Tb1 Tb1 93.69(10) . 3_665
O7 Tb1 Tb1 68.43(10) . 3_665
O6 Tb1 Tb1 37.32(10) . 3_665
O3 Tb1 Tb1 85.57(10) . 3_665
O6 Tb1 Tb1 35.20(9) 3_665 3_665
O1 Tb1 Tb1 152.83(10) . 3_665
P2 Tb1 Tb1 60.47(3) . 3_665
Na1 Tb1 Tb1 58.15(4) . 3_665
Na1 Tb1 Tb1 57.18(4) 3_665 3_665
O4 P2 O3 114.5(2) 3_565 .
O4 P2 O6 111.0(2) 3_565 3_665
O3 P2 O6 106.1(2) . 3_665
O4 P2 C1 107.0(3) 3_565 3_665
O3 P2 C1 108.3(3) . 3_665
O6 P2 C1 110.0(3) 3_665 3_665
O4 P2 Tb1 125.39(17) 3_565 .
O3 P2 Tb1 51.18(17) . .
O6 P2 Tb1 55.15(16) 3_665 .
C1 P2 Tb1 127.59(19) 3_665 .
O7 P1 O2 111.3(2) . 1_554
O7 P1 O5 112.8(3) . 4_565
O2 P1 O5 110.9(2) 1_554 4_565
O7 P1 C1 107.3(2) . .
O2 P1 C1 108.3(3) 1_554 .
O5 P1 C1 105.8(2) 4_565 .
O7 P1 Na1 36.54(16) . .
O2 P1 Na1 75.56(17) 1_554 .
O5 P1 Na1 121.70(18) 4_565 .
C1 P1 Na1 127.74(18) . .
O7 P1 Na1 107.32(18) . 3_664
O2 P1 Na1 37.59(16) 1_554 3_664
O5 P1 Na1 137.31(19) 4_565 3_664
C1 P1 Na1 74.5(2) . 3_664
Na1 P1 Na1 83.78(7) . 3_664
O7 Na1 O2 96.74(17) . 3_665
O7 Na1 O3 96.11(17) . 3_565
O2 Na1 O3 162.19(19) 3_665 3_565
O7 Na1 O3 109.10(18) . 1_554
O2 Na1 O3 92.52(16) 3_665 1_554
O3 Na1 O3 94.89(16) 3_565 1_554
O7 Na1 O6 73.82(15) . 3_665
O2 Na1 O6 72.81(15) 3_665 3_665
O3 Na1 O6 99.12(16) 3_565 3_665
O3 Na1 O6 165.33(18) 1_554 3_665
O7 Na1 O1 156.56(18) . 3_565
O2 Na1 O1 97.18(16) 3_665 3_565
O3 Na1 O1 66.83(15) 3_565 3_565
O3 Na1 O1 89.03(15) 1_554 3_565
O6 Na1 O1 92.47(16) 3_665 3_565
O7 Na1 Na1 108.75(16) . 3_564
O2 Na1 Na1 137.15(16) 3_665 3_564
O3 Na1 Na1 47.74(11) 3_565 3_564
O3 Na1 Na1 47.15(12) 1_554 3_564
O6 Na1 Na1 146.64(17) 3_665 3_564
O1 Na1 Na1 72.41(13) 3_565 3_564
O7 Na1 P1 22.65(11) . .
O2 Na1 P1 89.72(13) 3_665 .
O3 Na1 P1 106.69(13) 3_565 .
O3 Na1 P1 88.01(13) 1_554 .
O6 Na1 P1 92.11(12) 3_665 .
O1 Na1 P1 172.61(13) 3_565 .
Na1 Na1 P1 100.69(11) 3_564 .
O7 Na1 P1 110.43(14) . 3_664
O2 Na1 P1 23.02(10) 3_665 3_664
O3 Na1 P1 152.65(14) 3_565 3_664
O3 Na1 P1 70.77(12) 1_554 3_664
O6 Na1 P1 94.65(12) 3_665 3_664
O1 Na1 P1 89.18(12) 3_565 3_664
Na1 Na1 P1 114.14(11) 3_564 3_664
P1 Na1 P1 96.22(7) . 3_664
O7 Na1 Tb1 37.45(11) . .
O2 Na1 Tb1 100.60(12) 3_665 .
O3 Na1 Tb1 82.39(12) 3_565 .
O3 Na1 Tb1 144.89(13) 1_554 .
O6 Na1 Tb1 42.86(10) 3_665 .
O1 Na1 Tb1 120.91(12) 3_565 .
Na1 Na1 Tb1 120.68(11) 3_564 .
P1 Na1 Tb1 59.93(5) . .
P1 Na1 Tb1 122.85(7) 3_664 .
O7 Na1 Tb1 73.49(12) . 3_665
O2 Na1 Tb1 36.88(10) 3_665 3_665
O3 Na1 Tb1 138.26(14) 3_565 3_665
O3 Na1 Tb1 126.83(14) 1_554 3_665
O6 Na1 Tb1 39.20(10) 3_665 3_665
O1 Na1 Tb1 107.94(12) 3_565 3_665
Na1 Na1 Tb1 173.86(12) 3_564 3_665
P1 Na1 Tb1 79.21(6) . 3_665
P1 Na1 Tb1 59.90(5) 3_664 3_665
Tb1 Na1 Tb1 64.67(4) . 3_665
O7 Na1 Tb1 118.17(14) . 3_565
O2 Na1 Tb1 128.54(14) 3_665 3_565
O3 Na1 Tb1 33.65(11) 3_565 3_565
O3 Na1 Tb1 108.26(13) 1_554 3_565
O6 Na1 Tb1 81.66(11) 3_665 3_565
O1 Na1 Tb1 39.44(10) 3_565 3_565
Na1 Na1 Tb1 67.68(9) 3_564 3_565
P1 Na1 Tb1 135.93(8) . 3_565
P1 Na1 Tb1 127.66(8) 3_664 3_565
Tb1 Na1 Tb1 88.71(5) . 3_565
Tb1 Na1 Tb1 116.66(7) 3_665 3_565
P1 O7 Na1 120.8(2) . .
P1 O7 Tb1 133.2(2) . .
Na1 O7 Tb1 105.21(17) . .
P2 O6 Tb1 133.7(2) 3_665 .
P2 O6 Na1 117.1(2) 3_665 3_665
Tb1 O6 Na1 100.59(16) . 3_665
P2 O6 Tb1 95.0(2) 3_665 3_665
Tb1 O6 Tb1 107.48(15) . 3_665
Na1 O6 Tb1 95.81(15) 3_665 3_665
P1 O5 Tb1 157.7(2) 4_566 .
P2 O4 Tb1 146.0(3) 3_565 .
P2 O3 Na1 121.6(2) . 3_565
P2 O3 Na1 122.1(2) . 1_556
Na1 O3 Na1 85.11(16) 3_565 1_556
P2 O3 Tb1 99.9(2) . .
Na1 O3 Tb1 113.32(17) 3_565 .
Na1 O3 Tb1 115.81(17) 1_556 .
P1 O2 Tb1 134.9(2) 1_556 .
P1 O2 Na1 119.4(2) 1_556 3_665
Tb1 O2 Na1 105.72(17) . 3_665
Tb1 O1 Na1 98.14(15) . 3_565
P2 C1 P1 116.3(3) 3_665 .

loop_
_geom_bond_atom_site_label_1
_geom_bond_atom_site_label_2
_geom_bond_distance
_geom_bond_site_symmetry_2
Tb1 O5 2.261(4) .
Tb1 O4 2.350(4) .
Tb1 O2 2.356(4) .
Tb1 O7 2.355(4) .
Tb1 O6 2.429(4) .
Tb1 O3 2.453(4) .
Tb1 O6 2.555(4) 3_665
Tb1 O1 2.609(5) .
Tb1 P2 3.1019(15) .
Tb1 Na1 3.738(2) .
Tb1 Na1 3.778(2) 3_665
Tb1 Tb1 4.0201(7) 3_665
P2 O4 1.518(4) 3_565
P2 O3 1.523(4) .
P2 O6 1.548(4) 3_665
P2 C1 1.797(5) 3_665
P1 O7 1.520(4) .
P1 O2 1.528(4) 1_554
P1 O5 1.532(4) 4_565
P1 C1 1.819(6) .
P1 Na1 3.389(3) .
P1 Na1 3.405(3) 3_664
Na1 O7 2.349(5) .
Na1 O2 2.384(5) 3_665
Na1 O3 2.413(5) 3_565
Na1 O3 2.436(5) 1_554
Na1 O6 2.481(5) 3_665
Na1 O1 2.770(5) 3_565
Na1 Na1 3.279(5) 3_564
Na1 P1 3.405(3) 3_664
Na1 Tb1 3.778(2) 3_665
Na1 Tb1 4.065(3) 3_565
O6 P2 1.548(4) 3_665
O6 Na1 2.481(5) 3_665
O6 Tb1 2.555(4) 3_665
O5 P1 1.532(4) 4_566
O4 P2 1.518(4) 3_565
O3 Na1 2.413(5) 3_565
O3 Na1 2.436(5) 1_556
O2 P1 1.528(4) 1_556
O2 Na1 2.384(5) 3_665
O1 Na1 2.770(5) 3_565
C1 P2 1.797(5) 3_665
